data_1513079
loop_
_publ_author_name
'Mandai, Toshihiko'
'Nozawa, Risa'
'Tsuzuki, Seiji'
'Yoshida, Kazuki'
'Ueno, Kazuhide'
'Dokko, Kaoru'
'Watanabe, Masayoshi'

_publ_section_title
;
 Phase diagrams and solvate structures of binary mixtures of glymes and na
 salts.
;
_journal_issue 48
_journal_name_full 'The journal of physical chemistry. B'
_journal_page_first 15072
_journal_page_last 15085
_journal_paper_doi 10.1021/jp407582m
_journal_volume 117
_journal_year 2013
_chemical_formula_moiety 'C10 H22 Cl Na O9'
_chemical_formula_sum 'C10 H22 Cl Na O9'
_chemical_formula_weight 344.72
_space_group_IT_number 4
_symmetry_cell_setting monoclinic
_symmetry_Int_Tables_number 4
_symmetry_space_group_name_Hall 'P 2yb'
_symmetry_space_group_name_H-M 'P 1 21 1'
_atom_sites_solution_hydrogens geom
_atom_sites_solution_primary direct
_atom_sites_solution_secondary difmap
_cell_angle_alpha 90.0000
_cell_angle_beta 91.773(4)
_cell_angle_gamma 90.0000
_cell_formula_units_Z 4
_cell_length_a 12.539(4)
_cell_length_b 9.781(3)
_cell_length_c 13.473(5)
_cell_measurement_reflns_used 4521
_cell_measurement_temperature 223
_cell_measurement_theta_max 27.48
_cell_measurement_theta_min 3.54
_cell_volume 1651.6(10)
_computing_cell_refinement CrystalClear
_computing_data_collection 'CrystalClear (Rigaku Inc., 2007)'
_computing_data_reduction CrystalClear
_computing_molecular_graphics 'CrystalStructure 4.0'
_computing_publication_material 'CrystalStructure 4.0 (Rigaku, 2010)'
_computing_structure_refinement 'SHELXL97 (Sheldrick, 2008)'
_computing_structure_solution 'SIR92 (Altomare, et al., 1994)'
_diffrn_ambient_temperature 223
_diffrn_detector_area_resol_mean 7.314
_diffrn_measured_fraction_theta_full 0.968
_diffrn_measured_fraction_theta_max 0.968
_diffrn_measurement_device_type 'Rigaku Mercury70'
_diffrn_measurement_method \w
_diffrn_radiation_type 'Mo K\a'
_diffrn_radiation_wavelength 0.71075
_diffrn_reflns_av_R_equivalents 0.0295
_diffrn_reflns_limit_h_max 16
_diffrn_reflns_limit_h_min -16
_diffrn_reflns_limit_k_max 8
_diffrn_reflns_limit_k_min -12
_diffrn_reflns_limit_l_max 17
_diffrn_reflns_limit_l_min -15
_diffrn_reflns_number 12241
_diffrn_reflns_theta_full 27.69
_diffrn_reflns_theta_max 27.69
_diffrn_standards_number 0
_exptl_absorpt_coefficient_mu 0.294
_exptl_absorpt_correction_T_max 0.863
_exptl_absorpt_correction_T_min 0.818
_exptl_absorpt_correction_type numerical
_exptl_absorpt_process_details 'NUMABS (Rigaku, 1999)'
_exptl_crystal_colour colorless
_exptl_crystal_density_diffrn 1.386
_exptl_crystal_density_method 'not measured'
_exptl_crystal_description prism
_exptl_crystal_F_000 728.00
_exptl_crystal_size_max 0.500
_exptl_crystal_size_mid 0.500
_exptl_crystal_size_min 0.500
_refine_diff_density_max 0.570
_refine_diff_density_min -0.430
_refine_ls_abs_structure_details 'Flack, H. D. (1983), Acta Cryst. A39, 876-881.  2327 Friedel Pairs'
_refine_ls_abs_structure_Flack 0.18(12)
_refine_ls_extinction_method none
_refine_ls_goodness_of_fit_ref 1.020
_refine_ls_hydrogen_treatment constr
_refine_ls_number_parameters 379
_refine_ls_number_reflns 6299
_refine_ls_number_restraints 1
_refine_ls_R_factor_gt 0.0815
_refine_ls_shift/su_max 0.003
_refine_ls_structure_factor_coef Fsqd
_refine_ls_weighting_details 'w = 1/[\s^2^(Fo^2^)+(0.1638P)^2^+0.5632P] where P=(Fo^2^+2Fc^2^)/3'
_refine_ls_weighting_scheme calc
_refine_ls_wR_factor_ref 0.2429
_reflns_number_gt 5387
_reflns_number_total 6299
_reflns_threshold_expression F^2^>2.0\s(F^2^)
_cod_data_source_file jp407582m_si_002.cif
_cod_data_source_block NaG4ClO4
_cod_original_cell_volume 1651.5(9)
_cod_database_code 1513079

loop_
_symmetry_equiv_pos_site_id
_symmetry_equiv_pos_as_xyz
1 +X,+Y,+Z
2 -X,1/2+Y,-Z

loop_
_atom_site_label
_atom_site_type_symbol
_atom_site_fract_x
_atom_site_fract_y
_atom_site_fract_z
_atom_site_U_iso_or_equiv
_atom_site_adp_type
_atom_site_occupancy
_atom_site_symmetry_multiplicity
_atom_site_calc_flag
_atom_site_refinement_flags
Cl1 Cl 1.28394(9) 1.26644(12) 0.58316(8) 0.0497(3) Uani 1.0 2 d .
Cl2 Cl 0.78653(9) 1.26109(14) 0.89111(10) 0.0617(4) Uani 1.0 2 d .
Na1 Na 1.19964(15) 0.9674(2) 0.57781(14) 0.0507(5) Uani 1.0 2 d .
Na2 Na 0.68520(15) 0.9719(2) 0.93652(13) 0.0495(5) Uani 1.0 2 d .
O1 O 1.3371(6) 0.8970(7) 0.4679(6) 0.111(3) Uani 1.0 2 d .
O2 O 1.2640(5) 0.7338(5) 0.6110(4) 0.0813(13) Uani 1.0 2 d .
O3 O 1.2035(5) 0.9023(6) 0.7568(4) 0.0791(13) Uani 1.0 2 d .
O4 O 1.0397(4) 1.0298(6) 0.6585(5) 0.0900(16) Uani 1.0 2 d .
O5 O 1.0502(5) 0.9528(7) 0.4651(4) 0.0887(15) Uani 1.0 2 d .
O6 O 1.2183(4) 1.2124(6) 0.5036(4) 0.0780(13) Uani 1.0 2 d .
O7 O 1.2300(5) 1.3690(6) 0.6333(5) 0.1006(18) Uani 1.0 2 d .
O8 O 1.3023(7) 1.1603(5) 0.6507(5) 0.107(3) Uani 1.0 2 d .
O9 O 1.3781(6) 1.3233(9) 0.5466(6) 0.125(3) Uani 1.0 2 d .
O10 O 0.6041(4) 1.0043(4) 1.1012(3) 0.0599(9) Uani 1.0 2 d .
O11 O 0.5029(3) 1.0613(5) 0.9193(3) 0.0624(10) Uani 1.0 2 d .
O12 O 0.5822(4) 0.8917(5) 0.7838(3) 0.0600(9) Uani 1.0 2 d .
O13 O 0.7861(4) 0.8106(4) 0.8374(3) 0.0596(9) Uani 1.0 2 d .
O14 O 0.8161(4) 0.8356(5) 1.0369(3) 0.0640(10) Uani 1.0 2 d .
O15 O 0.7474(10) 1.1694(10) 0.8207(7) 0.167(4) Uani 1.0 2 d .
O16 O 0.7819(14) 1.1840(16) 0.9705(7) 0.270(10) Uani 1.0 2 d .
O17 O 0.8820(6) 1.3164(12) 0.8677(10) 0.191(5) Uani 1.0 2 d .
O18 O 0.7220(11) 1.3638(12) 0.899(3) 0.362(16) Uani 1.0 2 d .
C1 C 1.3782(8) 0.9683(12) 0.3941(8) 0.118(4) Uani 1.0 2 d .
C2 C 1.3455(9) 0.7500(10) 0.4632(11) 0.136(5) Uani 1.0 2 d .
C3 C 1.3511(7) 0.6921(8) 0.5621(10) 0.106(3) Uani 1.0 2 d .
C4 C 1.2738(10) 0.6932(7) 0.7100(7) 0.107(4) Uani 1.0 2 d .
C5 C 1.1910(10) 0.7596(10) 0.7637(6) 0.112(4) Uani 1.0 2 d .
C6 C 1.1293(9) 0.9920(13) 0.8085(6) 0.110(4) Uani 1.0 2 d .
C7 C 1.0263(8) 0.9938(13) 0.7601(7) 0.102(3) Uani 1.0 2 d .
C8 C 0.9427(7) 1.0172(12) 0.6063(9) 0.111(4) Uani 1.0 2 d .
C9 C 0.9642(8) 1.0504(11) 0.4987(10) 0.120(4) Uani 1.0 2 d .
C10 C 1.0583(10) 0.9442(17) 0.3620(8) 0.140(6) Uani 1.0 2 d .
C11 C 0.5695(7) 0.8999(9) 1.1636(6) 0.0800(18) Uani 1.0 2 d .
C12 C 0.5286(6) 1.1119(8) 1.0884(5) 0.0774(18) Uani 1.0 2 d .
C13 C 0.4492(5) 1.0821(9) 1.0091(5) 0.0741(17) Uani 1.0 2 d .
C14 C 0.4372(5) 1.0145(7) 0.8402(5) 0.0666(15) Uani 1.0 2 d .
C15 C 0.5067(6) 0.9934(7) 0.7532(5) 0.0701(16) Uani 1.0 2 d .
C16 C 0.6586(6) 0.8639(8) 0.7096(4) 0.0743(17) Uani 1.0 2 d .
C17 C 0.7318(6) 0.7578(8) 0.7496(4) 0.0712(15) Uani 1.0 2 d .
C18 C 0.8442(6) 0.7107(7) 0.8910(5) 0.0687(15) Uani 1.0 2 d .
C19 C 0.8940(5) 0.7752(8) 0.9788(5) 0.0663(14) Uani 1.0 2 d .
C20 C 0.8611(6) 0.8978(10) 1.1233(5) 0.085(2) Uani 1.0 2 d .
H1A H 1.3450 0.9398 0.3315 0.1418 Uiso 1.0 2 calc R
H1B H 1.4545 0.9521 0.3927 0.1418 Uiso 1.0 2 calc R
H1C H 1.3651 1.0650 0.4043 0.1418 Uiso 1.0 2 calc R
H2A H 1.4096 0.7247 0.4276 0.1638 Uiso 1.0 2 calc R
H2B H 1.2834 0.7127 0.4265 0.1638 Uiso 1.0 2 calc R
H3A H 1.3527 0.5920 0.5583 0.1269 Uiso 1.0 2 calc R
H3B H 1.4162 0.7230 0.5974 0.1269 Uiso 1.0 2 calc R
H4A H 1.3440 0.7193 0.7378 0.1278 Uiso 1.0 2 calc R
H4B H 1.2666 0.5937 0.7151 0.1278 Uiso 1.0 2 calc R
H5A H 1.1210 0.7330 0.7358 0.1347 Uiso 1.0 2 calc R
H5B H 1.1951 0.7315 0.8335 0.1347 Uiso 1.0 2 calc R
H6A H 1.1225 0.9601 0.8770 0.1326 Uiso 1.0 2 calc R
H6B H 1.1581 1.0851 0.8108 0.1326 Uiso 1.0 2 calc R
H7A H 0.9804 1.0607 0.7920 0.1219 Uiso 1.0 2 calc R
H7B H 0.9929 0.9035 0.7645 0.1219 Uiso 1.0 2 calc R
H8A H 0.8902 1.0809 0.6325 0.1337 Uiso 1.0 2 calc R
H8B H 0.9150 0.9239 0.6121 0.1337 Uiso 1.0 2 calc R
H9A H 0.9883 1.1452 0.4927 0.1440 Uiso 1.0 2 calc R
H9B H 0.8990 1.0388 0.4576 0.1440 Uiso 1.0 2 calc R
H10A H 1.0763 1.0333 0.3357 0.1682 Uiso 1.0 2 calc R
H10B H 0.9907 0.9142 0.3327 0.1682 Uiso 1.0 2 calc R
H10C H 1.1136 0.8791 0.3462 0.1682 Uiso 1.0 2 calc R
H11A H 0.5042 0.8604 1.1358 0.0960 Uiso 1.0 2 calc R
H11B H 0.5563 0.9372 1.2288 0.0960 Uiso 1.0 2 calc R
H11C H 0.6240 0.8297 1.1693 0.0960 Uiso 1.0 2 calc R
H12A H 0.5663 1.1965 1.0725 0.0929 Uiso 1.0 2 calc R
H12B H 0.4921 1.1262 1.1508 0.0929 Uiso 1.0 2 calc R
H13A H 0.4087 1.0001 1.0258 0.0889 Uiso 1.0 2 calc R
H13B H 0.3993 1.1587 1.0016 0.0889 Uiso 1.0 2 calc R
H14A H 0.3816 1.0821 0.8240 0.0799 Uiso 1.0 2 calc R
H14B H 0.4027 0.9285 0.8580 0.0799 Uiso 1.0 2 calc R
H15A H 0.4643 0.9622 0.6952 0.0841 Uiso 1.0 2 calc R
H15B H 0.5430 1.0786 0.7361 0.0841 Uiso 1.0 2 calc R
H16A H 0.6985 0.9471 0.6944 0.0892 Uiso 1.0 2 calc R
H16B H 0.6225 0.8315 0.6485 0.0892 Uiso 1.0 2 calc R
H17A H 0.6915 0.6755 0.7661 0.0855 Uiso 1.0 2 calc R
H17B H 0.7838 0.7334 0.6997 0.0855 Uiso 1.0 2 calc R
H18A H 0.8991 0.6713 0.8494 0.0824 Uiso 1.0 2 calc R
H18B H 0.7965 0.6371 0.9110 0.0824 Uiso 1.0 2 calc R
H19A H 0.9333 0.7064 1.0182 0.0796 Uiso 1.0 2 calc R
H19B H 0.9448 0.8450 0.9582 0.0796 Uiso 1.0 2 calc R
H20A H 0.9108 0.9685 1.1045 0.1022 Uiso 1.0 2 calc R
H20B H 0.8985 0.8293 1.1632 0.1022 Uiso 1.0 2 calc R
H20C H 0.8049 0.9380 1.1616 0.1022 Uiso 1.0 2 calc R

loop_
_atom_site_aniso_label
_atom_site_aniso_U_11
_atom_site_aniso_U_22
_atom_site_aniso_U_33
_atom_site_aniso_U_12
_atom_site_aniso_U_13
_atom_site_aniso_U_23
Cl1 0.0508(6) 0.0485(6) 0.0497(5) -0.0080(5) -0.0019(4) 0.0013(5)
Cl2 0.0487(6) 0.0561(7) 0.0808(8) -0.0101(6) 0.0124(5) -0.0027(7)
Na1 0.0512(10) 0.0466(10) 0.0548(10) 0.0030(8) 0.0087(7) 0.0015(8)
Na2 0.0471(9) 0.0512(10) 0.0503(9) 0.0020(8) 0.0020(7) -0.0050(8)
O1 0.115(5) 0.080(4) 0.141(5) -0.008(4) 0.071(4) -0.024(4)
O2 0.086(3) 0.052(3) 0.106(4) -0.001(2) -0.003(3) 0.004(3)
O3 0.093(4) 0.071(3) 0.073(3) -0.003(3) -0.004(3) 0.005(2)
O4 0.059(3) 0.097(4) 0.114(4) -0.002(3) 0.021(3) -0.007(3)
O5 0.069(3) 0.095(4) 0.100(4) -0.006(3) -0.026(3) 0.002(3)
O6 0.083(3) 0.089(4) 0.061(3) -0.013(3) -0.018(2) -0.004(2)
O7 0.094(4) 0.068(3) 0.139(5) 0.017(3) -0.010(4) -0.028(3)
O8 0.164(6) 0.060(3) 0.093(4) -0.007(4) -0.061(4) 0.020(3)
O9 0.085(4) 0.156(7) 0.136(5) -0.071(5) 0.025(4) -0.006(5)
O10 0.065(3) 0.061(3) 0.0537(19) 0.0108(18) 0.0077(16) 0.0004(15)
O11 0.053(2) 0.074(3) 0.059(2) -0.0000(19) -0.0068(16) -0.0011(18)
O12 0.067(3) 0.057(2) 0.0556(19) -0.0005(18) -0.0022(16) -0.0007(15)
O13 0.067(3) 0.0538(19) 0.058(2) 0.0011(17) 0.0064(17) -0.0112(15)
O14 0.052(2) 0.078(3) 0.062(2) 0.0091(18) 0.0052(16) -0.0092(18)
O15 0.226(11) 0.140(8) 0.135(7) -0.079(8) -0.023(7) -0.023(6)
O16 0.39(2) 0.312(18) 0.100(6) -0.245(17) -0.069(9) 0.071(8)
O17 0.075(5) 0.209(11) 0.290(12) -0.067(6) 0.012(6) 0.079(10)
O18 0.175(12) 0.098(8) 0.82(5) 0.023(7) 0.17(2) -0.109(15)
C1 0.098(6) 0.135(8) 0.125(7) 0.045(6) 0.065(6) 0.056(7)
C2 0.128(8) 0.072(6) 0.215(13) -0.017(6) 0.102(9) -0.060(7)
C3 0.071(5) 0.052(4) 0.194(11) 0.011(4) -0.012(6) -0.011(5)
C4 0.169(10) 0.045(4) 0.102(6) 0.001(5) -0.059(6) 0.007(4)
C5 0.194(11) 0.082(5) 0.060(4) -0.054(7) -0.021(5) 0.025(4)
C6 0.120(8) 0.144(9) 0.070(5) -0.011(7) 0.036(5) -0.019(5)
C7 0.091(6) 0.126(8) 0.091(5) 0.005(5) 0.042(5) -0.003(5)
C8 0.054(4) 0.117(8) 0.163(10) 0.003(5) -0.003(5) 0.001(7)
C9 0.091(6) 0.095(6) 0.170(10) -0.015(6) -0.061(7) 0.010(7)
C10 0.111(8) 0.209(15) 0.099(7) -0.056(9) -0.021(6) 0.051(8)
C11 0.079(5) 0.082(5) 0.080(4) -0.015(4) 0.008(4) 0.015(4)
C12 0.080(4) 0.080(5) 0.073(4) 0.029(4) 0.011(3) -0.013(3)
C13 0.050(3) 0.089(5) 0.084(4) 0.015(3) 0.005(3) 0.001(4)
C14 0.056(3) 0.059(4) 0.083(4) -0.003(3) -0.019(3) 0.003(3)
C15 0.083(4) 0.062(4) 0.062(3) 0.009(3) -0.028(3) -0.001(3)
C16 0.092(5) 0.088(5) 0.042(3) -0.010(4) 0.003(3) -0.006(3)
C17 0.085(4) 0.074(4) 0.056(3) -0.006(4) 0.011(3) -0.021(3)
C18 0.074(4) 0.062(4) 0.071(4) 0.015(3) 0.015(3) 0.001(3)
C19 0.058(3) 0.076(4) 0.066(3) 0.019(3) 0.013(3) -0.004(3)
C20 0.074(4) 0.113(6) 0.067(4) 0.018(4) -0.012(3) -0.031(4)

loop_
_atom_type_symbol
_atom_type_description
_atom_type_scat_dispersion_real
_atom_type_scat_dispersion_imag
_atom_type_scat_source
C C 0.0033 0.0016
;
International Tables for Crystallography
(1992, Vol. C, Tables 4.2.6.8 and 6.1.1.4)
;
H H 0.0000 0.0000
;
International Tables for Crystallography
(1992, Vol. C, Table 6.1.1.4)
;
Cl Cl 0.1484 0.1585
;
International Tables for Crystallography
(1992, Vol. C, Tables 4.2.6.8 and 6.1.1.4)
;
Na Na 0.0362 0.0249
;
International Tables for Crystallography
(1992, Vol. C, Tables 4.2.6.8 and 6.1.1.4)
;
O O 0.0106 0.0060
;
International Tables for Crystallography
(1992, Vol. C, Tables 4.2.6.8 and 6.1.1.4)
;

loop_
_geom_angle_atom_site_label_1
_geom_angle_atom_site_label_2
_geom_angle_atom_site_label_3
_geom_angle
_geom_angle_publ_flag
O6 Cl1 O7 110.6(4) yes
O6 Cl1 O8 107.0(4) yes
O6 Cl1 O9 110.6(4) yes
O7 Cl1 O8 107.0(4) yes
O7 Cl1 O9 108.1(5) yes
O8 Cl1 O9 113.5(5) yes
O15 Cl2 O16 99.3(8) yes
O15 Cl2 O17 113.3(8) yes
O15 Cl2 O18 110.4(11) yes
O16 Cl2 O17 118.7(9) yes
O16 Cl2 O18 109.7(14) yes
O17 Cl2 O18 105.5(8) yes
O1 Na1 O2 67.0(2) yes
O1 Na1 O3 121.9(3) yes
O1 Na1 O4 168.4(3) yes
O1 Na1 O5 98.9(3) yes
O1 Na1 O6 87.3(2) yes
O1 Na1 O8 95.1(3) yes
O2 Na1 O3 65.83(19) yes
O2 Na1 O4 115.5(2) yes
O2 Na1 O5 107.9(2) yes
O2 Na1 O6 152.85(19) yes
O2 Na1 O8 118.3(2) yes
O3 Na1 O4 67.5(2) yes
O3 Na1 O5 126.4(2) yes
O3 Na1 O6 127.29(18) yes
O3 Na1 O8 79.41(19) yes
O4 Na1 O5 69.5(2) yes
O4 Na1 O6 91.49(19) yes
O4 Na1 O8 93.3(3) yes
O5 Na1 O6 83.61(19) yes
O5 Na1 O8 133.6(3) yes
O6 Na1 O8 53.07(17) yes
O10 Na2 O11 68.54(14) yes
O10 Na2 O12 123.67(16) yes
O10 Na2 O13 143.25(16) yes
O10 Na2 O14 82.18(15) yes
O10 Na2 O15 125.1(3) yes
O10 Na2 O16 86.5(3) yes
O11 Na2 O12 65.22(14) yes
O11 Na2 O13 132.45(16) yes
O11 Na2 O14 147.34(16) yes
O11 Na2 O15 88.6(3) yes
O11 Na2 O16 99.9(5) yes
O12 Na2 O13 67.29(14) yes
O12 Na2 O14 126.21(16) yes
O12 Na2 O15 84.1(3) yes
O12 Na2 O16 131.1(3) yes
O13 Na2 O14 66.81(14) yes
O13 Na2 O15 89.0(3) yes
O13 Na2 O16 112.9(4) yes
O14 Na2 O15 121.1(3) yes
O14 Na2 O16 92.2(4) yes
O15 Na2 O16 47.8(3) yes
Na1 O1 C1 127.6(6) yes
Na1 O1 C2 111.5(7) yes
C1 O1 C2 117.3(9) yes
Na1 O2 C3 117.1(5) yes
Na1 O2 C4 117.2(5) yes
C3 O2 C4 109.3(8) yes
Na1 O3 C5 108.5(4) yes
Na1 O3 C6 108.2(5) yes
C5 O3 C6 119.1(8) yes
Na1 O4 C7 119.9(5) yes
Na1 O4 C8 118.7(6) yes
C7 O4 C8 109.6(7) yes
Na1 O5 C9 108.9(6) yes
Na1 O5 C10 123.9(6) yes
C9 O5 C10 114.1(8) yes
Cl1 O6 Na1 96.2(3) yes
Cl1 O8 Na1 103.7(4) yes
Na2 O10 C11 125.8(4) yes
Na2 O10 C12 105.9(4) yes
C11 O10 C12 113.2(6) yes
Na2 O11 C13 115.9(4) yes
Na2 O11 C14 118.7(4) yes
C13 O11 C14 114.3(5) yes
Na2 O12 C15 109.7(4) yes
Na2 O12 C16 107.0(4) yes
C15 O12 C16 112.6(5) yes
Na2 O13 C17 116.1(4) yes
Na2 O13 C18 115.9(4) yes
C17 O13 C18 113.4(5) yes
Na2 O14 C19 112.5(4) yes
Na2 O14 C20 117.2(5) yes
C19 O14 C20 111.9(5) yes
Cl2 O15 Na2 100.1(5) yes
Cl2 O16 Na2 111.7(7) yes
O1 C2 C3 110.5(10) yes
O2 C3 C2 108.2(8) yes
O2 C4 C5 108.0(8) yes
O3 C5 C4 109.3(9) yes
O3 C6 C7 111.6(8) yes
O4 C7 C6 108.0(8) yes
O4 C8 C9 106.6(8) yes
O5 C9 C8 107.4(8) yes
O10 C12 C13 112.1(6) yes
O11 C13 C12 108.7(5) yes
O11 C14 C15 107.3(5) yes
O12 C15 C14 105.5(5) yes
O12 C16 C17 107.5(5) yes
O13 C17 C16 108.7(6) yes
O13 C18 C19 108.5(6) yes
O14 C19 C18 110.2(5) yes
O1 C1 H1A 109.463 no
O1 C1 H1B 109.473 no
O1 C1 H1C 109.472 no
H1A C1 H1B 109.473 no
H1A C1 H1C 109.473 no
H1B C1 H1C 109.473 no
O1 C2 H2A 109.546 no
O1 C2 H2B 109.533 no
C3 C2 H2A 109.543 no
C3 C2 H2B 109.541 no
H2A C2 H2B 108.095 no
O2 C3 H3A 110.058 no
O2 C3 H3B 110.059 no
C2 C3 H3A 110.052 no
C2 C3 H3B 110.057 no
H3A C3 H3B 108.407 no
O2 C4 H4A 110.106 no
O2 C4 H4B 110.107 no
C5 C4 H4A 110.106 no
C5 C4 H4B 110.098 no
H4A C4 H4B 108.432 no
O3 C5 H5A 109.813 no
O3 C5 H5B 109.807 no
C4 C5 H5A 109.815 no
C4 C5 H5B 109.810 no
H5A C5 H5B 108.246 no
O3 C6 H6A 109.310 no
O3 C6 H6B 109.312 no
C7 C6 H6A 109.313 no
C7 C6 H6B 109.310 no
H6A C6 H6B 107.952 no
O4 C7 H7A 110.096 no
O4 C7 H7B 110.093 no
C6 C7 H7A 110.097 no
C6 C7 H7B 110.092 no
H7A C7 H7B 108.433 no
O4 C8 H8A 110.414 no
O4 C8 H8B 110.414 no
C9 C8 H8A 110.416 no
C9 C8 H8B 110.410 no
H8A C8 H8B 108.624 no
O5 C9 H9A 110.244 no
O5 C9 H9B 110.234 no
C8 C9 H9A 110.234 no
C8 C9 H9B 110.232 no
H9A C9 H9B 108.513 no
O5 C10 H10A 109.473 no
O5 C10 H10B 109.473 no
O5 C10 H10C 109.476 no
H10A C10 H10B 109.473 no
H10A C10 H10C 109.461 no
H10B C10 H10C 109.472 no
O10 C11 H11A 109.469 no
O10 C11 H11B 109.469 no
O10 C11 H11C 109.469 no
H11A C11 H11B 109.477 no
H11A C11 H11C 109.470 no
H11B C11 H11C 109.474 no
O10 C12 H12A 109.189 no
O10 C12 H12B 109.193 no
C13 C12 H12A 109.190 no
C13 C12 H12B 109.195 no
H12A C12 H12B 107.895 no
O11 C13 H13A 109.950 no
O11 C13 H13B 109.942 no
C12 C13 H13A 109.937 no
C12 C13 H13B 109.943 no
H13A C13 H13B 108.331 no
O11 C14 H14A 110.261 no
O11 C14 H14B 110.269 no
C15 C14 H14A 110.257 no
C15 C14 H14B 110.252 no
H14A C14 H14B 108.524 no
O12 C15 H15A 110.634 no
O12 C15 H15B 110.626 no
C14 C15 H15A 110.638 no
C14 C15 H15B 110.640 no
H15A C15 H15B 108.755 no
O12 C16 H16A 110.206 no
O12 C16 H16B 110.204 no
C17 C16 H16A 110.213 no
C17 C16 H16B 110.198 no
H16A C16 H16B 108.487 no
O13 C17 H17A 109.959 no
O13 C17 H17B 109.954 no
C16 C17 H17A 109.955 no
C16 C17 H17B 109.954 no
H17A C17 H17B 108.345 no
O13 C18 H18A 109.994 no
O13 C18 H18B 109.992 no
C19 C18 H18A 109.998 no
C19 C18 H18B 109.999 no
H18A C18 H18B 108.360 no
O14 C19 H19A 109.610 no
O14 C19 H19B 109.602 no
C18 C19 H19A 109.604 no
C18 C19 H19B 109.605 no
H19A C19 H19B 108.138 no
O14 C20 H20A 109.471 no
O14 C20 H20B 109.471 no
O14 C20 H20C 109.474 no
H20A C20 H20B 109.470 no
H20A C20 H20C 109.471 no
H20B C20 H20C 109.471 no

loop_
_geom_bond_atom_site_label_1
_geom_bond_atom_site_label_2
_geom_bond_distance
_geom_bond_publ_flag
Cl1 O6 1.433(5) yes
Cl1 O7 1.396(7) yes
Cl1 O8 1.395(6) yes
Cl1 O9 1.407(8) yes
Cl2 O15 1.384(10) yes
Cl2 O16 1.312(12) yes
Cl2 O17 1.360(9) yes
Cl2 O18 1.296(13) yes
Na1 O1 2.407(8) yes
Na1 O2 2.459(5) yes
Na1 O3 2.494(5) yes
Na1 O4 2.389(6) yes
Na1 O5 2.380(6) yes
Na1 O6 2.610(6) yes
Na1 O8 2.470(7) yes
Na2 O10 2.489(5) yes
Na2 O11 2.451(5) yes
Na2 O12 2.521(5) yes
Na2 O13 2.446(5) yes
Na2 O14 2.482(5) yes
Na2 O15 2.616(10) yes
Na2 O16 2.438(16) yes
O1 C1 1.332(13) yes
O1 C2 1.444(12) yes
O2 C3 1.356(12) yes
O2 C4 1.394(11) yes
O3 C5 1.407(12) yes
O3 C6 1.471(13) yes
O4 C7 1.429(11) yes
O4 C8 1.391(11) yes
O5 C9 1.520(13) yes
O5 C10 1.398(12) yes
O10 C11 1.400(9) yes
O10 C12 1.422(9) yes
O11 C13 1.418(8) yes
O11 C14 1.403(8) yes
O12 C15 1.425(8) yes
O12 C16 1.431(8) yes
O13 C17 1.442(8) yes
O13 C18 1.404(8) yes
O14 C19 1.400(8) yes
O14 C20 1.416(9) yes
C2 C3 1.447(19) yes
C4 C5 1.439(15) yes
C6 C7 1.428(14) yes
C8 C9 1.518(18) yes
C12 C13 1.467(10) yes
C14 C15 1.496(9) yes
C16 C17 1.476(11) yes
C18 C19 1.464(9) yes
C1 H1A 0.970 no
C1 H1B 0.970 no
C1 H1C 0.970 no
C2 H2A 0.980 no
C2 H2B 0.980 no
C3 H3A 0.980 no
C3 H3B 0.980 no
C4 H4A 0.980 no
C4 H4B 0.980 no
C5 H5A 0.980 no
C5 H5B 0.980 no
C6 H6A 0.980 no
C6 H6B 0.980 no
C7 H7A 0.980 no
C7 H7B 0.980 no
C8 H8A 0.980 no
C8 H8B 0.980 no
C9 H9A 0.980 no
C9 H9B 0.980 no
C10 H10A 0.970 no
C10 H10B 0.970 no
C10 H10C 0.970 no
C11 H11A 0.970 no
C11 H11B 0.970 no
C11 H11C 0.970 no
C12 H12A 0.980 no
C12 H12B 0.980 no
C13 H13A 0.980 no
C13 H13B 0.980 no
C14 H14A 0.980 no
C14 H14B 0.980 no
C15 H15A 0.980 no
C15 H15B 0.980 no
C16 H16A 0.980 no
C16 H16B 0.980 no
C17 H17A 0.980 no
C17 H17B 0.980 no
C18 H18A 0.980 no
C18 H18B 0.980 no
C19 H19A 0.980 no
C19 H19B 0.980 no
C20 H20A 0.970 no
C20 H20B 0.970 no
C20 H20C 0.970 no

loop_
_geom_contact_atom_site_label_1
_geom_contact_atom_site_label_2
_geom_contact_distance
_geom_contact_publ_flag
_geom_contact_site_symmetry_2
O4 C5 3.525(12) no .
O6 C1 3.476(12) no .
O6 C9 3.557(12) no .
O8 C6 3.496(13) no .
O10 C20 3.391(9) no .
O15 C15 3.568(14) no .
O15 C16 3.508(12) no .
O16 C20 3.597(17) no .
C1 C3 3.548(15) no .
C2 C4 3.516(17) no .
C3 C5 3.491(16) no .
C5 C7 3.083(16) no .
C6 C8 3.544(14) no .
C11 C13 3.096(11) no .
O3 C14 3.293(9) no 1_655
O6 C17 3.515(8) no 2_756
O7 C4 3.375(10) no 1_565
O7 C9 3.460(13) no 2_756
O7 C20 3.517(10) no 2_757
O8 C14 3.338(9) no 1_655
O8 C15 3.305(10) no 1_655
O9 C1 3.441(12) no 2_856
O9 C2 3.545(14) no 2_856
O9 C16 3.491(10) no 2_756
O10 C4 3.462(10) no 2_757
O12 C12 3.541(9) no 2_647
O17 C10 3.442(17) no 2_756
O17 C19 3.459(12) no 2_757
O17 C20 3.316(11) no 2_757
O18 C13 3.298(18) no 2_657
C1 O9 3.441(12) no 2_846
C2 O9 3.545(14) no 2_846
C4 O7 3.375(10) no 1_545
C4 O10 3.462(10) no 2_747
C9 O7 3.460(13) no 2_746
C10 O17 3.442(17) no 2_746
C12 O12 3.541(9) no 2_657
C13 O18 3.298(18) no 2_647
C14 O3 3.293(9) no 1_455
C14 O8 3.338(9) no 1_455
C15 O8 3.305(10) no 1_455
C16 O9 3.491(10) no 2_746
C17 O6 3.515(8) no 2_746
C19 O17 3.459(12) no 2_747
C20 O7 3.517(10) no 2_747
C20 O17 3.316(11) no 2_747
Cl1 H1C 3.2984 no .
Na1 H1C 3.3138 no .
Na1 H2B 3.4054 no .
Na1 H5A 3.2998 no .
Na1 H6B 3.3991 no .
Na1 H9A 3.3426 no .
Na1 H10C 3.3827 no .
Na2 H11C 3.5373 no .
Na2 H12A 3.2522 no .
Na2 H15B 3.3562 no .
Na2 H16A 3.2811 no .
Na2 H18B 3.5809 no .
Na2 H19B 3.4878 no .
Na2 H20A 3.5675 no .
Na2 H20C 3.3578 no .
O1 H3A 3.2254 no .
O1 H3B 2.6118 no .
O1 H10C 3.2075 no .
O2 H2A 3.1182 no .
O2 H2B 2.5133 no .
O2 H5A 2.4961 no .
O2 H5B 3.1462 no .
O3 H4A 2.5299 no .
O3 H4B 3.1747 no .
O3 H7A 3.2464 no .
O3 H7B 2.6467 no .
O4 H5A 3.2383 no .
O4 H6A 3.1659 no .
O4 H6B 2.5539 no .
O4 H9A 2.5664 no .
O4 H9B 3.1861 no .
O5 H8A 3.3108 no .
O5 H8B 2.6611 no .
O6 H1C 2.7222 no .
O6 H9A 2.9566 no .
O6 H10A 3.3317 no .
O8 H1C 3.5595 no .
O8 H6B 2.9503 no .
O9 H1C 3.1727 no .
O10 H13A 2.6249 no .
O10 H13B 3.2357 no .
O10 H20C 2.6997 no .
O11 H11A 3.5171 no .
O11 H12A 2.5583 no .
O11 H12B 3.1910 no .
O11 H15A 3.1930 no .
O11 H15B 2.5395 no .
O12 H14A 3.1894 no .
O12 H14B 2.5175 no .
O12 H17A 2.5349 no .
O12 H17B 3.2012 no .
O13 H16A 2.5640 no .
O13 H16B 3.2253 no .
O13 H19A 3.1773 no .
O13 H19B 2.5538 no .
O14 H11C 3.0424 no .
O14 H18A 3.1953 no .
O14 H18B 2.5845 no .
O15 H15B 2.9126 no .
O15 H16A 2.8175 no .
O16 H12A 3.0728 no .
O16 H20A 3.1834 no .
O16 H20C 3.5285 no .
O18 H12A 3.5007 no .
C1 H2A 2.4545 no .
C1 H2B 2.8083 no .
C1 H10C 3.4718 no .
C2 H1A 2.5688 no .
C2 H1B 2.5994 no .
C2 H1C 3.1929 no .
C2 H10C 3.5003 no .
C3 H4A 2.3870 no .
C3 H4B 2.5367 no .
C4 H3A 2.5020 no .
C4 H3B 2.3963 no .
C5 H6A 2.6449 no .
C5 H6B 3.2745 no .
C5 H7B 2.8557 no .
C6 H5A 2.7170 no .
C6 H5B 2.6961 no .
C7 H5A 2.8367 no .
C7 H5B 3.4510 no .
C7 H8A 2.5323 no .
C7 H8B 2.4935 no .
C8 H7A 2.5664 no .
C8 H7B 2.4677 no .
C9 H10A 2.6494 no .
C9 H10B 2.6339 no .
C9 H10C 3.2840 no .
C10 H9A 2.7990 no .
C10 H9B 2.5821 no .
C11 H12A 3.1499 no .
C11 H12B 2.4207 no .
C11 H13A 2.8712 no .
C11 H20C 2.9756 no .
C12 H11A 2.5620 no .
C12 H11B 2.5635 no .
C12 H11C 3.1863 no .
C13 H11A 2.8321 no .
C13 H11B 3.5104 no .
C13 H14A 2.6095 no .
C13 H14B 2.5823 no .
C14 H13A 2.5409 no .
C14 H13B 2.6477 no .
C15 H16A 2.5947 no .
C15 H16B 2.5940 no .
C16 H15A 2.6213 no .
C16 H15B 2.5829 no .
C17 H18A 2.5984 no .
C17 H18B 2.5838 no .
C18 H17A 2.5328 no .
C18 H17B 2.6715 no .
C19 H20A 2.5415 no .
C19 H20B 2.5387 no .
C19 H20C 3.1649 no .
C20 H11C 3.1276 no .
C20 H19A 2.5317 no .
C20 H19B 2.5418 no .
H1A H2A 2.5878 no .
H1A H2B 2.6892 no .
H1A H10A 3.4923 no .
H1A H10C 2.9740 no .
H1B H2A 2.3450 no .
H1B H2B 3.2172 no .
H1B H3B 3.5976 no .
H1C H2A 3.3872 no .
H2A H3A 2.3176 no .
H2A H3B 2.2870 no .
H2B H3A 2.2815 no .
H2B H3B 2.8021 no .
H2B H10C 2.8649 no .
H3A H4A 2.7253 no .
H3A H4B 2.4019 no .
H3B H4A 2.1224 no .
H3B H4B 2.7960 no .
H4A H5A 2.7994 no .
H4A H5B 2.3051 no .
H4B H5A 2.3018 no .
H4B H5B 2.2926 no .
H5A H6A 2.9247 no .
H5A H7B 2.3559 no .
H5A H8B 3.5588 no .
H5B H6A 2.4911 no .
H5B H6B 3.5014 no .
H5B H7B 3.1590 no .
H6A H7A 2.3088 no .
H6A H7B 2.2568 no .
H6B H7A 2.2485 no .
H6B H7B 2.7850 no .
H7A H8A 2.4047 no .
H7A H8B 2.8652 no .
H7B H8A 2.7725 no .
H7B H8B 2.2547 no .
H8A H9A 2.3667 no .
H8A H9B 2.3981 no .
H8B H9A 2.8651 no .
H8B H9B 2.3686 no .
H9A H10A 2.6522 no .
H9A H10B 3.1244 no .
H9B H10A 2.8056 no .
H9B H10B 2.4004 no .
H9B H10C 3.4915 no .
H11A H12A 3.4906 no .
H11A H12B 2.6123 no .
H11A H13A 2.3218 no .
H11B H12A 3.3006 no .
H11B H12B 2.2613 no .
H11B H13A 3.3124 no .
H11B H20C 3.2720 no .
H11C H12B 3.3436 no .
H11C H20B 3.4463 no .
H11C H20C 2.5084 no .
H12A H13A 2.8137 no .
H12A H13B 2.3044 no .
H12B H13A 2.3123 no .
H12B H13B 2.3140 no .
H13A H14A 2.8447 no .
H13A H14B 2.3648 no .
H13B H14A 2.5110 no .
H13B H14B 2.9699 no .
H14A H15A 2.3603 no .
H14A H15B 2.3759 no .
H14B H15A 2.3714 no .
H14B H15B 2.8511 no .
H15A H16A 2.9403 no .
H15A H16B 2.4578 no .
H15B H16A 2.4163 no .
H15B H16B 2.8804 no .
H16A H17A 2.8291 no .
H16A H17B 2.3485 no .
H16B H17A 2.3456 no .
H16B H17B 2.3248 no .
H17A H18A 2.8034 no .
H17A H18B 2.3512 no .
H17B H18A 2.5184 no .
H17B H18B 2.9981 no .
H18A H19A 2.3260 no .
H18A H19B 2.3047 no .
H18B H19A 2.3087 no .
H18B H19B 2.8154 no .
H19A H20A 2.8324 no .
H19A H20B 2.3469 no .
H19A H20C 3.4136 no .
H19B H20A 2.3609 no .
H19B H20B 2.8437 no .
H19B H20C 3.4223 no .
Cl1 H3A 3.3191 no 1_565
Cl1 H9B 3.5467 no 2_756
Cl1 H11B 3.5930 no 2_757
Cl1 H11C 3.5493 no 2_757
Cl1 H16B 3.4282 no 2_756
Cl2 H7A 3.4254 no .
Cl2 H13A 3.5887 no 2_657
Na2 H13B 3.3551 no 2_647
O1 H15A 3.4681 no 1_655
O2 H9A 3.5264 no 2_746
O2 H9B 2.9236 no 2_746
O2 H15A 3.5229 no 1_655
O3 H14A 2.9617 no 1_655
O3 H14B 2.8191 no 1_655
O3 H15A 3.4480 no 1_655
O5 H9A 3.1020 no 2_746
O6 H8B 3.0567 no 2_756
O6 H9B 3.5603 no 2_756
O6 H16B 3.1300 no 2_756
O6 H17B 2.7463 no 2_756
O7 H3A 2.8714 no 1_565
O7 H4B 2.4949 no 1_565
O7 H9B 2.5981 no 2_756
O7 H10B 2.8532 no 2_756
O7 H11B 3.2821 no 2_757
O7 H11C 3.2047 no 2_757
O7 H20B 3.2463 no 2_757
O7 H20C 2.8912 no 2_757
O8 H11B 3.5977 no 2_757
O8 H11C 3.0568 no 2_757
O8 H14A 2.6234 no 1_655
O8 H15A 2.8574 no 1_655
O8 H15B 3.2948 no 1_655
O9 H1B 2.5612 no 2_856
O9 H2A 2.8423 no 2_856
O9 H3A 2.6537 no 1_565
O9 H3B 3.4188 no 2_856
O9 H11B 3.3055 no 2_757
O9 H16A 3.5684 no 2_756
O9 H16B 2.6300 no 2_756
O10 H4A 3.0756 no 2_757
O10 H4B 3.0449 no 2_757
O10 H5B 3.4513 no 2_757
O11 H11A 3.0192 no 2_657
O11 H11C 3.2762 no 2_657
O12 H4A 3.4688 no 1_455
O12 H12A 3.3288 no 2_647
O12 H12B 2.9053 no 2_647
O13 H7A 3.5187 no .
O13 H7B 2.9441 no .
O13 H13B 3.5537 no 2_647
O14 H6B 3.2059 no 2_747
O14 H13B 3.2351 no 2_647
O15 H1A 3.5215 no 2_756
O15 H2B 3.3682 no 2_756
O15 H7A 3.1429 no .
O15 H8A 3.2657 no .
O15 H10C 3.5413 no 2_756
O16 H5B 2.6876 no 2_757
O16 H6A 3.5782 no 2_757
O16 H19A 3.5775 no 2_757
O17 H7A 2.9822 no .
O17 H10A 3.5183 no 2_756
O17 H10B 3.3195 no 2_756
O17 H10C 2.9484 no 2_756
O17 H18A 3.4880 no 1_565
O17 H18B 3.3720 no 1_565
O17 H19A 2.9436 no 2_757
O17 H19B 3.1584 no 2_757
O17 H20A 3.0067 no 2_757
O17 H20B 2.7983 no 2_757
O18 H1A 3.2736 no 2_756
O18 H11A 2.8596 no 2_657
O18 H13A 2.3663 no 2_657
O18 H13B 3.5446 no 2_657
O18 H17A 3.5489 no 1_565
O18 H18B 2.8347 no 1_565
C1 H3B 3.5836 no 2_856
C1 H11B 3.2169 no 1_654
C1 H16B 3.5989 no 2_756
C1 H17A 3.0679 no 2_756
C1 H17B 3.5058 no 2_756
C2 H8A 3.5911 no 2_746
C2 H15B 3.4935 no 2_746
C3 H1B 3.4252 no 2_846
C3 H9B 3.4786 no 2_746
C3 H15A 3.4716 no 1_655
C4 H9B 3.4306 no 2_746
C4 H11B 3.3731 no 2_747
C4 H12A 3.4989 no 2_747
C4 H12B 3.4954 no 2_747
C4 H14B 3.4184 no 1_655
C4 H15A 3.5632 no 1_655
C4 H20C 3.2094 no 2_747
C5 H14B 3.3432 no 1_655
C5 H20C 3.3028 no 2_747
C6 H14A 3.2849 no 1_655
C6 H14B 3.5272 no 1_655
C6 H19A 3.2524 no 2_757
C6 H19B 3.4311 no .
C6 H20B 3.3411 no 2_757
C7 H19B 3.2338 no .
C7 H20B 3.5590 no 2_757
C8 H2B 3.4368 no 2_756
C8 H16A 3.3883 no .
C10 H9A 3.5765 no 2_746
C10 H17B 3.5660 no 2_756
C10 H20B 3.4810 no 1_554
C11 H1B 3.4849 no 1_456
C11 H4A 3.5512 no 2_757
C11 H4B 3.2072 no 2_757
C11 H13B 3.2745 no 2_647
C11 H14A 3.1715 no 2_647
C12 H4A 2.9836 no 2_757
C12 H14B 3.2886 no 2_657
C12 H17A 3.4903 no 2_657
C13 H11A 3.4104 no 2_657
C13 H11C 3.5141 no 2_657
C13 H18B 3.3383 no 2_657
C14 H4A 3.3921 no 1_455
C14 H6B 3.5760 no 1_455
C14 H11A 3.4748 no 2_657
C14 H11C 3.1782 no 2_657
C14 H12A 3.3262 no 2_647
C15 H2A 3.5089 no 2_756
C15 H3B 3.5410 no 1_455
C15 H4A 3.3713 no 1_455
C16 H1C 3.3118 no 2_746
C16 H8B 3.5592 no .
C16 H12B 3.5683 no 2_647
C17 H1A 3.4245 no 2_746
C17 H1C 3.0295 no 2_746
C17 H7B 3.5704 no .
C17 H8B 3.4075 no .
C17 H10A 3.4791 no 2_746
C17 H12B 3.4021 no 2_647
C18 H7B 3.1830 no .
C18 H13B 3.4565 no 2_647
C19 H6B 3.4684 no 2_747
C19 H7B 3.4168 no .
C20 H4B 3.3454 no 2_757
C20 H5B 3.3936 no 2_757
C20 H6B 3.1955 no 2_747
C20 H10B 3.2149 no 1_556
H1A O15 3.5215 no 2_746
H1A O18 3.2736 no 2_746
H1A C17 3.4245 no 2_756
H1A H11A 3.4440 no 1_654
H1A H11B 3.0272 no 1_654
H1A H12B 3.5952 no 1_654
H1A H17A 2.6859 no 2_756
H1A H17B 3.3150 no 2_756
H1B O9 2.5612 no 2_846
H1B C3 3.4252 no 2_856
H1B C11 3.4849 no 1_654
H1B H3A 2.8391 no 2_856
H1B H3B 3.1070 no 2_856
H1B H11B 2.5893 no 1_654
H1B H17A 3.5298 no 2_756
H1C C16 3.3118 no 2_756
H1C C17 3.0295 no 2_756
H1C H3A 3.5685 no 2_856
H1C H3B 3.1477 no 2_856
H1C H16B 2.7087 no 2_756
H1C H17A 2.6161 no 2_756
H1C H17B 2.8297 no 2_756
H2A O9 2.8423 no 2_846
H2A C15 3.5089 no 2_746
H2A H15A 3.4632 no 2_746
H2A H15B 2.7095 no 2_746
H2A H16A 3.4311 no 2_746
H2B O15 3.3682 no 2_746
H2B C8 3.4368 no 2_746
H2B H8A 2.6313 no 2_746
H2B H9B 3.2835 no 2_746
H2B H15B 3.3990 no 2_746
H2B H16A 3.0781 no 2_746
H3A Cl1 3.3191 no 1_545
H3A O7 2.8714 no 1_545
H3A O9 2.6537 no 1_545
H3A H1B 2.8391 no 2_846
H3A H1C 3.5685 no 2_846
H3A H9B 3.1983 no 2_746
H3A H11B 3.4097 no 2_747
H3B O9 3.4188 no 2_846
H3B C1 3.5836 no 2_846
H3B C15 3.5410 no 1_655
H3B H1B 3.1070 no 2_846
H3B H1C 3.1477 no 2_846
H3B H15A 2.7430 no 1_655
H3B H16B 2.8598 no 1_655
H4A O10 3.0756 no 2_747
H4A O12 3.4688 no 1_655
H4A C11 3.5512 no 2_747
H4A C12 2.9836 no 2_747
H4A C14 3.3921 no 1_655
H4A C15 3.3713 no 1_655
H4A H11B 3.0562 no 2_747
H4A H12A 2.7685 no 2_747
H4A H12B 2.6663 no 2_747
H4A H14B 2.6977 no 1_655
H4A H15A 2.8814 no 1_655
H4B O7 2.4949 no 1_545
H4B O10 3.0449 no 2_747
H4B C11 3.2072 no 2_747
H4B C20 3.3454 no 2_747
H4B H9B 3.1156 no 2_746
H4B H11B 2.7829 no 2_747
H4B H11C 3.2932 no 2_747
H4B H12B 3.4904 no 2_747
H4B H20A 3.5628 no 2_747
H4B H20C 2.4441 no 2_747
H5A H9A 3.4398 no 2_746
H5A H9B 3.2279 no 2_746
H5A H10A 3.2740 no 2_746
H5A H10B 3.5293 no 2_746
H5A H18A 3.2719 no .
H5A H20A 3.3970 no 2_747
H5A H20C 3.3198 no 2_747
H5B O10 3.4513 no 2_747
H5B O16 2.6876 no 2_747
H5B C20 3.3936 no 2_747
H5B H12A 3.2308 no 2_747
H5B H14B 3.2469 no 1_655
H5B H20A 3.0249 no 2_747
H5B H20C 2.8712 no 2_747
H6A O16 3.5782 no 2_747
H6A H14A 3.5543 no 1_655
H6A H14B 3.5437 no 1_655
H6A H18B 3.4644 no 2_757
H6A H19A 2.8890 no 2_757
H6A H19B 2.7532 no .
H6B O14 3.2059 no 2_757
H6B C14 3.5760 no 1_655
H6B C19 3.4684 no 2_757
H6B C20 3.1955 no 2_757
H6B H14A 2.8023 no 1_655
H6B H14B 3.4685 no 1_655
H6B H19A 2.8623 no 2_757
H6B H20B 2.5201 no 2_757
H6B H20C 3.5015 no 2_757
H7A Cl2 3.4254 no .
H7A O13 3.5187 no .
H7A O15 3.1429 no .
H7A O17 2.9822 no .
H7A H19A 3.0947 no 2_757
H7A H19B 3.1190 no .
H7A H20B 3.0852 no 2_757
H7B O13 2.9441 no .
H7B C17 3.5704 no .
H7B C18 3.1830 no .
H7B C19 3.4168 no .
H7B H17B 3.2029 no .
H7B H18A 2.8162 no .
H7B H19B 2.7569 no .
H8A O15 3.2657 no .
H8A C2 3.5911 no 2_756
H8A H2B 2.6313 no 2_756
H8A H10C 2.9314 no 2_756
H8A H16A 2.8824 no .
H8B O6 3.0567 no 2_746
H8B C16 3.5592 no .
H8B C17 3.4075 no .
H8B H9A 3.3167 no 2_746
H8B H16A 2.9732 no .
H8B H17B 2.7735 no .
H9A O2 3.5264 no 2_756
H9A O5 3.1020 no 2_756
H9A C10 3.5765 no 2_756
H9A H5A 3.4398 no 2_756
H9A H8B 3.3167 no 2_756
H9A H10B 3.5335 no 2_756
H9A H10C 3.4277 no 2_756
H9B Cl1 3.5467 no 2_746
H9B O2 2.9236 no 2_756
H9B O6 3.5603 no 2_746
H9B O7 2.5981 no 2_746
H9B C3 3.4786 no 2_756
H9B C4 3.4306 no 2_756
H9B H2B 3.2835 no 2_756
H9B H3A 3.1983 no 2_756
H9B H4B 3.1156 no 2_756
H9B H5A 3.2279 no 2_756
H10A O17 3.5183 no 2_746
H10A C17 3.4791 no 2_756
H10A H5A 3.2740 no 2_756
H10A H17A 3.5415 no 2_756
H10A H17B 2.6808 no 2_756
H10A H18A 2.8613 no 2_756
H10B O7 2.8532 no 2_746
H10B O17 3.3195 no 2_746
H10B C20 3.2149 no 1_554
H10B H5A 3.5293 no 2_756
H10B H9A 3.5335 no 2_746
H10B H20A 3.2477 no 1_554
H10B H20B 2.6594 no 1_554
H10B H20C 3.2348 no 1_554
H10C O15 3.5413 no 2_746
H10C O17 2.9484 no 2_746
H10C H8A 2.9314 no 2_746
H10C H9A 3.4277 no 2_746
H11A O11 3.0192 no 2_647
H11A O18 2.8596 no 2_647
H11A C13 3.4104 no 2_647
H11A C14 3.4748 no 2_647
H11A H1A 3.4440 no 1_456
H11A H12A 3.3280 no 2_647
H11A H13B 2.9871 no 2_647
H11A H14A 3.1153 no 2_647
H11A H15B 3.3150 no 2_647
H11B Cl1 3.5930 no 2_747
H11B O7 3.2821 no 2_747
H11B O8 3.5977 no 2_747
H11B O9 3.3055 no 2_747
H11B C1 3.2169 no 1_456
H11B C4 3.3731 no 2_757
H11B H1A 3.0272 no 1_456
H11B H1B 2.5893 no 1_456
H11B H3A 3.4097 no 2_757
H11B H4A 3.0562 no 2_757
H11B H4B 2.7829 no 2_757
H11C Cl1 3.5493 no 2_747
H11C O7 3.2047 no 2_747
H11C O8 3.0568 no 2_747
H11C O11 3.2762 no 2_647
H11C C13 3.5141 no 2_647
H11C C14 3.1782 no 2_647
H11C H4B 3.2932 no 2_757
H11C H13B 2.8536 no 2_647
H11C H14A 2.4245 no 2_647
H11C H15B 3.4935 no 2_647
H12A O12 3.3288 no 2_657
H12A C4 3.4989 no 2_757
H12A C14 3.3262 no 2_657
H12A H4A 2.7685 no 2_757
H12A H5B 3.2308 no 2_757
H12A H11A 3.3280 no 2_657
H12A H13A 3.2705 no 2_657
H12A H14B 2.4802 no 2_657
H12B O12 2.9053 no 2_657
H12B C4 3.4954 no 2_757
H12B C16 3.5683 no 2_657
H12B C17 3.4021 no 2_657
H12B H1A 3.5952 no 1_456
H12B H4A 2.6663 no 2_757
H12B H4B 3.4904 no 2_757
H12B H14B 3.2415 no 2_657
H12B H17A 2.6351 no 2_657
H13A Cl2 3.5887 no 2_647
H13A O18 2.3663 no 2_647
H13A H12A 3.2705 no 2_647
H13A H17A 3.5498 no 2_657
H13A H18B 3.0447 no 2_657
H13B Na2 3.3551 no 2_657
H13B O13 3.5537 no 2_657
H13B O14 3.2351 no 2_657
H13B O18 3.5446 no 2_647
H13B C11 3.2745 no 2_657
H13B C18 3.4565 no 2_657
H13B H11A 2.9871 no 2_657
H13B H11C 2.8536 no 2_657
H13B H17A 3.3670 no 2_657
H13B H18B 2.7627 no 2_657
H14A O3 2.9617 no 1_455
H14A O8 2.6234 no 1_455
H14A C6 3.2849 no 1_455
H14A C11 3.1715 no 2_657
H14A H6A 3.5543 no 1_455
H14A H6B 2.8023 no 1_455
H14A H11A 3.1153 no 2_657
H14A H11C 2.4245 no 2_657
H14B O3 2.8191 no 1_455
H14B C4 3.4184 no 1_455
H14B C5 3.3432 no 1_455
H14B C6 3.5272 no 1_455
H14B C12 3.2886 no 2_647
H14B H4A 2.6977 no 1_455
H14B H5B 3.2469 no 1_455
H14B H6A 3.5437 no 1_455
H14B H6B 3.4685 no 1_455
H14B H12A 2.4802 no 2_647
H14B H12B 3.2415 no 2_647
H15A O1 3.4681 no 1_455
H15A O2 3.5229 no 1_455
H15A O3 3.4480 no 1_455
H15A O8 2.8574 no 1_455
H15A C3 3.4716 no 1_455
H15A C4 3.5632 no 1_455
H15A H2A 3.4632 no 2_756
H15A H3B 2.7430 no 1_455
H15A H4A 2.8814 no 1_455
H15B O8 3.2948 no 1_455
H15B C2 3.4935 no 2_756
H15B H2A 2.7095 no 2_756
H15B H2B 3.3990 no 2_756
H15B H11A 3.3150 no 2_657
H15B H11C 3.4935 no 2_657
H16A O9 3.5684 no 2_746
H16A C8 3.3883 no .
H16A H2A 3.4311 no 2_756
H16A H2B 3.0781 no 2_756
H16A H8A 2.8824 no .
H16A H8B 2.9732 no .
H16B Cl1 3.4282 no 2_746
H16B O6 3.1300 no 2_746
H16B O9 2.6300 no 2_746
H16B C1 3.5989 no 2_746
H16B H1C 2.7087 no 2_746
H16B H3B 2.8598 no 1_455
H17A O18 3.5489 no 1_545
H17A C1 3.0679 no 2_746
H17A C12 3.4903 no 2_647
H17A H1A 2.6859 no 2_746
H17A H1B 3.5298 no 2_746
H17A H1C 2.6161 no 2_746
H17A H10A 3.5415 no 2_746
H17A H12B 2.6351 no 2_647
H17A H13A 3.5498 no 2_647
H17A H13B 3.3670 no 2_647
H17B O6 2.7463 no 2_746
H17B C1 3.5058 no 2_746
H17B C10 3.5660 no 2_746
H17B H1A 3.3150 no 2_746
H17B H1C 2.8297 no 2_746
H17B H7B 3.2029 no .
H17B H8B 2.7735 no .
H17B H10A 2.6808 no 2_746
H18A O17 3.4880 no 1_545
H18A H5A 3.2719 no .
H18A H7B 2.8162 no .
H18A H10A 2.8613 no 2_746
H18A H20A 3.1483 no 2_747
H18B O17 3.3720 no 1_545
H18B O18 2.8347 no 1_545
H18B C13 3.3383 no 2_647
H18B H6A 3.4644 no 2_747
H18B H13A 3.0447 no 2_647
H18B H13B 2.7627 no 2_647
H19A O16 3.5775 no 2_747
H19A O17 2.9436 no 2_747
H19A C6 3.2524 no 2_747
H19A H6A 2.8890 no 2_747
H19A H6B 2.8623 no 2_747
H19A H7A 3.0947 no 2_747
H19A H20A 3.4882 no 2_747
H19B O17 3.1584 no 2_747
H19B C6 3.4311 no .
H19B C7 3.2338 no .
H19B H6A 2.7532 no .
H19B H7A 3.1190 no .
H19B H7B 2.7569 no .
H20A O17 3.0067 no 2_747
H20A H4B 3.5628 no 2_757
H20A H5A 3.3970 no 2_757
H20A H5B 3.0249 no 2_757
H20A H10B 3.2477 no 1_556
H20A H18A 3.1483 no 2_757
H20A H19A 3.4882 no 2_757
H20B O7 3.2463 no 2_747
H20B O17 2.7983 no 2_747
H20B C6 3.3411 no 2_747
H20B C7 3.5590 no 2_747
H20B C10 3.4810 no 1_556
H20B H6B 2.5201 no 2_747
H20B H7A 3.0852 no 2_747
H20B H10B 2.6594 no 1_556
H20C O7 2.8912 no 2_747
H20C C4 3.2094 no 2_757
H20C C5 3.3028 no 2_757
H20C H4B 2.4441 no 2_757
H20C H5A 3.3198 no 2_757
H20C H5B 2.8712 no 2_757
H20C H6B 3.5015 no 2_747
H20C H10B 3.2348 no 1_556

loop_
_geom_torsion_atom_site_label_1
_geom_torsion_atom_site_label_2
_geom_torsion_atom_site_label_3
_geom_torsion_atom_site_label_4
_geom_torsion
_geom_torsion_publ_flag
O7 Cl1 O6 Na1 -114.5(4) no
O6 Cl1 O8 Na1 -1.8(4) no
O8 Cl1 O6 Na1 1.7(4) no
O9 Cl1 O6 Na1 125.8(4) no
O7 Cl1 O8 Na1 116.7(4) no
O9 Cl1 O8 Na1 -124.2(5) no
O15 Cl2 O16 Na2 -9.7(10) no
O16 Cl2 O15 Na2 8.5(9) no
O17 Cl2 O15 Na2 135.3(6) no
O18 Cl2 O15 Na2 -106.7(11) no
O17 Cl2 O16 Na2 -132.7(8) no
O18 Cl2 O16 Na2 106.0(11) no
O1 Na1 O2 C3 8.8(4) no
O1 Na1 O2 C4 141.7(4) no
O2 Na1 O1 C1 179.1(6) no
O2 Na1 O1 C2 21.2(4) no
O1 Na1 O3 C5 -66.0(4) no
O1 Na1 O3 C6 163.5(3) no
O3 Na1 O1 C1 -143.0(5) no
O3 Na1 O1 C2 59.1(5) no
O1 Na1 O5 C9 -154.1(3) no
O1 Na1 O5 C10 -15.6(5) no
O5 Na1 O1 C1 73.3(6) no
O5 Na1 O1 C2 -84.6(4) no
O1 Na1 O6 Cl1 -99.6(3) no
O6 Na1 O1 C1 -9.7(5) no
O6 Na1 O1 C2 -167.6(4) no
O1 Na1 O8 Cl1 83.9(4) no
O8 Na1 O1 C1 -62.3(6) no
O8 Na1 O1 C2 139.8(4) no
O2 Na1 O3 C5 -27.7(3) no
O2 Na1 O3 C6 -158.2(4) no
O3 Na1 O2 C3 -136.4(4) no
O3 Na1 O2 C4 -3.4(3) no
O2 Na1 O4 C7 43.3(5) no
O2 Na1 O4 C8 -95.7(4) no
O4 Na1 O2 C3 176.4(3) no
O4 Na1 O2 C4 -50.7(4) no
O2 Na1 O5 C9 137.3(3) no
O2 Na1 O5 C10 -84.1(5) no
O5 Na1 O2 C3 101.1(4) no
O5 Na1 O2 C4 -126.0(4) no
O2 Na1 O6 Cl1 -81.5(5) no
O6 Na1 O2 C3 -10.9(7) no
O6 Na1 O2 C4 122.0(4) no
O2 Na1 O8 Cl1 150.5(4) no
O8 Na1 O2 C3 -74.4(4) no
O8 Na1 O2 C4 58.5(4) no
O3 Na1 O4 C7 -3.2(4) no
O3 Na1 O4 C8 -142.2(5) no
O4 Na1 O3 C5 106.5(4) no
O4 Na1 O3 C6 -24.1(3) no
O3 Na1 O5 C9 64.5(4) no
O3 Na1 O5 C10 -156.9(4) no
O5 Na1 O3 C5 67.4(4) no
O5 Na1 O3 C6 -63.2(4) no
O3 Na1 O6 Cl1 29.4(4) no
O6 Na1 O3 C5 -179.8(3) no
O6 Na1 O3 C6 49.6(4) no
O3 Na1 O8 Cl1 -154.5(4) no
O8 Na1 O3 C5 -155.4(4) no
O8 Na1 O3 C6 74.0(3) no
O4 Na1 O5 C9 26.1(3) no
O4 Na1 O5 C10 164.6(5) no
O5 Na1 O4 C7 144.0(5) no
O5 Na1 O4 C8 5.0(4) no
O4 Na1 O6 Cl1 91.9(3) no
O6 Na1 O4 C7 -133.4(4) no
O6 Na1 O4 C8 87.6(4) no
O4 Na1 O8 Cl1 -88.2(4) no
O8 Na1 O4 C7 -80.3(4) no
O8 Na1 O4 C8 140.7(4) no
O5 Na1 O6 Cl1 161.1(3) no
O6 Na1 O5 C9 -67.9(3) no
O6 Na1 O5 C10 70.7(5) no
O5 Na1 O8 Cl1 -23.5(6) no
O8 Na1 O5 C9 -48.2(5) no
O8 Na1 O5 C10 90.3(5) no
O6 Na1 O8 Cl1 1.2(3) no
O8 Na1 O6 Cl1 -1.1(3) no
O10 Na2 O11 C13 -0.6(3) no
O10 Na2 O11 C14 -142.5(3) no
O11 Na2 O10 C11 107.4(3) no
O11 Na2 O10 C12 -28.0(2) no
O10 Na2 O12 C15 67.2(3) no
O10 Na2 O12 C16 -170.44(19) no
O12 Na2 O10 C11 70.8(4) no
O12 Na2 O10 C12 -64.6(3) no
O10 Na2 O13 C17 115.2(3) no
O10 Na2 O13 C18 -21.6(5) no
O13 Na2 O10 C11 -25.9(5) no
O13 Na2 O10 C12 -161.3(3) no
O10 Na2 O14 C19 177.8(3) no
O10 Na2 O14 C20 -50.3(3) no
O14 Na2 O10 C11 -57.9(3) no
O14 Na2 O10 C12 166.7(3) no
O10 Na2 O15 Cl2 36.3(7) no
O15 Na2 O10 C11 179.3(4) no
O15 Na2 O10 C12 43.9(4) no
O10 Na2 O16 Cl2 -139.6(10) no
O16 Na2 O10 C11 -150.6(5) no
O16 Na2 O10 C12 74.0(5) no
O11 Na2 O12 C15 29.5(2) no
O11 Na2 O12 C16 151.9(3) no
O12 Na2 O11 C13 146.3(3) no
O12 Na2 O11 C14 4.4(3) no
O11 Na2 O13 C17 1.9(4) no
O11 Na2 O13 C18 -134.9(3) no
O13 Na2 O11 C13 143.3(3) no
O13 Na2 O11 C14 1.3(4) no
O11 Na2 O14 C19 151.7(3) no
O11 Na2 O14 C20 -76.4(4) no
O14 Na2 O11 C13 27.3(5) no
O14 Na2 O11 C14 -114.6(4) no
O11 Na2 O15 Cl2 98.6(6) no
O15 Na2 O11 C13 -129.5(4) no
O15 Na2 O11 C14 88.6(4) no
O11 Na2 O16 Cl2 -72.1(10) no
O16 Na2 O11 C13 -82.8(4) no
O16 Na2 O11 C14 135.3(4) no
O12 Na2 O13 C17 -1.1(2) no
O12 Na2 O13 C18 -137.9(3) no
O13 Na2 O12 C15 -152.9(3) no
O13 Na2 O12 C16 -30.5(2) no
O12 Na2 O14 C19 51.4(4) no
O12 Na2 O14 C20 -176.7(2) no
O14 Na2 O12 C15 173.7(2) no
O14 Na2 O12 C16 -63.9(3) no
O12 Na2 O15 Cl2 163.9(6) no
O15 Na2 O12 C15 -61.6(4) no
O15 Na2 O12 C16 60.8(4) no
O12 Na2 O16 Cl2 -6.5(13) no
O16 Na2 O12 C15 -51.7(6) no
O16 Na2 O12 C16 70.7(6) no
O13 Na2 O14 C19 17.9(3) no
O13 Na2 O14 C20 149.8(3) no
O14 Na2 O13 C17 150.0(3) no
O14 Na2 O13 C18 13.2(3) no
O13 Na2 O15 Cl2 -128.9(6) no
O15 Na2 O13 C17 -85.2(4) no
O15 Na2 O13 C18 138.0(4) no
O13 Na2 O16 Cl2 72.6(11) no
O16 Na2 O13 C17 -127.8(4) no
O16 Na2 O13 C18 95.4(4) no
O14 Na2 O15 Cl2 -67.0(6) no
O15 Na2 O14 C19 -55.7(4) no
O15 Na2 O14 C20 76.2(4) no
O14 Na2 O16 Cl2 138.3(10) no
O16 Na2 O14 C19 -96.1(4) no
O16 Na2 O14 C20 35.8(4) no
O15 Na2 O16 Cl2 6.8(7) no
O16 Na2 O15 Cl2 -6.1(7) no
Na1 O1 C2 C3 -49.3(9) no
C1 O1 C2 C3 150.3(8) no
Na1 O2 C3 C2 -36.5(8) no
Na1 O2 C4 C5 33.3(8) no
C3 O2 C4 C5 169.6(6) no
C4 O2 C3 C2 -172.9(6) no
Na1 O3 C5 C4 57.3(7) no
Na1 O3 C6 C7 51.5(9) no
C5 O3 C6 C7 -73.0(9) no
C6 O3 C5 C4 -178.4(6) no
Na1 O4 C7 C6 30.7(10) no
Na1 O4 C8 C9 -34.5(9) no
C7 O4 C8 C9 -177.4(7) no
C8 O4 C7 C6 173.2(8) no
Na1 O5 C9 C8 -53.7(7) no
C10 O5 C9 C8 163.3(8) no
Na2 O10 C12 C13 56.5(6) no
C11 O10 C12 C13 -85.1(6) no
Na2 O11 C13 C12 28.6(7) no
Na2 O11 C14 C15 -35.5(6) no
C13 O11 C14 C15 -178.0(5) no
C14 O11 C13 C12 172.2(5) no
Na2 O12 C15 C14 -58.3(5) no
Na2 O12 C16 C17 59.4(5) no
C15 O12 C16 C17 -179.9(5) no
C16 O12 C15 C14 -177.3(5) no
Na2 O13 C17 C16 32.0(6) no
Na2 O13 C18 C19 -41.0(6) no
C17 O13 C18 C19 -179.0(5) no
C18 O13 C17 C16 169.8(5) no
Na2 O14 C19 C18 -46.2(6) no
C20 O14 C19 C18 179.3(6) no
O1 C2 C3 O2 56.4(10) no
O2 C4 C5 O3 -60.6(9) no
O3 C6 C7 O4 -54.3(12) no
O4 C8 C9 O5 57.2(10) no
O10 C12 C13 O11 -58.7(8) no
O11 C14 C15 O12 61.3(6) no
O12 C16 C17 O13 -61.8(7) no
O13 C18 C19 O14 57.7(7) no
